data_4515971
loop_
_publ_author_name
'Thomassen, Ivar K.'
'McCormick, Laura J.'
'Ghosh, Abhik'

_publ_section_title
;
 Synthesis and Molecular Structure of a Copper Octaiodocorrole.
;
_journal_issue 5
_journal_name_full 'ACS omega'
_journal_page_first 5106
_journal_page_last 5110
_journal_paper_doi 10.1021/acsomega.8b00616
_journal_volume 3
_journal_year 2018
_chemical_formula_sum 'C64 H28.36 Cl8 Cu I7.64 N7'
_chemical_formula_weight 2211.86
_space_group_crystal_system triclinic
_space_group_IT_number 2
_space_group_name_Hall '-P 1'
_space_group_name_H-M_alt 'P -1'
_atom_sites_solution_hydrogens geom
_atom_sites_solution_primary dual
_atom_sites_solution_secondary difmap
_audit_creation_method SHELXL-2018/1
_cell_angle_alpha 111.769(2)
_cell_angle_beta 91.652(2)
_cell_angle_gamma 90.047(2)
_cell_formula_units_Z 2
_cell_length_a 13.9951(7)
_cell_length_b 14.2730(8)
_cell_length_c 17.8450(10)
_cell_measurement_reflns_used 9765
_cell_measurement_temperature 100(2)
_cell_measurement_theta_max 31.86
_cell_measurement_theta_min 2.18
_cell_volume 3308.7(3)
_computing_cell_refinement 'SAINT V8.38A Bruker-AXS, Madison WI'
_computing_data_collection 'Bruker APEX3 Bruker-AXS, Madison WI'
_computing_data_reduction 'SAINT V8.38A Bruker-AXS, Madison WI'
_computing_structure_refinement 'SHELXL-2018/1 (Sheldrick, 2018)'
_computing_structure_solution 'SHELXT 2014/5 (Sheldrick, 2014)'
_diffrn_ambient_temperature 100(2)
_diffrn_detector_area_resol_mean 7.39
_diffrn_measured_fraction_theta_full 1.000
_diffrn_measured_fraction_theta_max 0.998
_diffrn_measurement_device_type 'Bruker D8 with PHOTON II detector'
_diffrn_measurement_method '\f and \w shutterless scans'
_diffrn_radiation_type synchrotron
_diffrn_radiation_wavelength 0.7288
_diffrn_reflns_av_R_equivalents 0.0570
_diffrn_reflns_av_unetI/netI 0.0443
_diffrn_reflns_Laue_measured_fraction_full 1.000
_diffrn_reflns_Laue_measured_fraction_max 0.998
_diffrn_reflns_limit_h_max 20
_diffrn_reflns_limit_h_min -20
_diffrn_reflns_limit_k_max 20
_diffrn_reflns_limit_k_min -20
_diffrn_reflns_limit_l_max 25
_diffrn_reflns_limit_l_min -25
_diffrn_reflns_number 126292
_diffrn_reflns_point_group_measured_fraction_full 1.000
_diffrn_reflns_point_group_measured_fraction_max 0.998
_diffrn_reflns_theta_full 25.930
_diffrn_reflns_theta_max 31.899
_diffrn_reflns_theta_min 1.493
_diffrn_source
;
Advanced Light Source, beamline 12.2.1
;
_exptl_absorpt_coefficient_mu 4.510
_exptl_absorpt_correction_T_max 0.956
_exptl_absorpt_correction_T_min 0.888
_exptl_absorpt_correction_type multi-scan
_exptl_absorpt_process_details 'SADABS-2016/2 - Bruker AXS, Madison WI'
_exptl_crystal_colour orange
_exptl_crystal_density_diffrn 2.220
_exptl_crystal_description lath
_exptl_crystal_F_000 2062
_exptl_crystal_size_max 0.080
_exptl_crystal_size_mid 0.010
_exptl_crystal_size_min 0.010
_refine_diff_density_max 0.911
_refine_diff_density_min -1.270
_refine_diff_density_rms 0.183
_refine_ls_extinction_method none
_refine_ls_goodness_of_fit_ref 1.158
_refine_ls_hydrogen_treatment constr
_refine_ls_matrix_type full
_refine_ls_number_parameters 803
_refine_ls_number_reflns 21097
_refine_ls_number_restraints 0
_refine_ls_restrained_S_all 1.158
_refine_ls_R_factor_all 0.0596
_refine_ls_R_factor_gt 0.0399
_refine_ls_shift/su_max 0.002
_refine_ls_shift/su_mean 0.000
_refine_ls_structure_factor_coef Fsqd
_refine_ls_weighting_details 'w=1/[\s^2^(Fo^2^)+13.5244P] where P=(Fo^2^+2Fc^2^)/3'
_refine_ls_weighting_scheme calc
_refine_ls_wR_factor_gt 0.0693
_refine_ls_wR_factor_ref 0.0741
_reflns_Friedel_coverage 0.000
_reflns_number_gt 16457
_reflns_number_total 21097
_reflns_threshold_expression 'I > 2\s(I)'
_cod_data_source_file ao8b00616_si_001.cif
_cod_data_source_block CuI8pCNPN_a
_cod_database_code 4515971
_shelx_shelxl_version_number 2018/1
_shelx_space_group_comment
;
The symmetry employed for this shelxl refinement is uniquely defined
by the following loop, which should always be used as a source of
symmetry information in preference to the above space-group names.
They are only intended as comments.
;
_shelx_estimated_absorpt_t_min 0.714
_shelx_estimated_absorpt_t_max 0.956

loop_
_space_group_symop_operation_xyz
'x, y, z'
'-x, -y, -z'

loop_
_atom_site_label
_atom_site_type_symbol
_atom_site_fract_x
_atom_site_fract_y
_atom_site_fract_z
_atom_site_U_iso_or_equiv
_atom_site_adp_type
_atom_site_occupancy
_atom_site_site_symmetry_order
_atom_site_calc_flag
_atom_site_refinement_flags_posn
_atom_site_refinement_flags_adp
_atom_site_refinement_flags_occupancy
_atom_site_disorder_assembly
_atom_site_disorder_group
I1 I 1.23970(2) 0.70349(2) 0.42931(2) 0.02001(6) Uani 1 1 d . . . . .
Cu1 Cu 0.86878(3) 0.53589(3) 0.30214(3) 0.01219(9) Uani 1 1 d . . . . .
I2 I 1.06842(2) 0.89195(2) 0.55835(2) 0.02092(6) Uani 1 1 d . . . . .
I3 I 0.60766(2) 0.78184(3) 0.56547(2) 0.02027(10) Uani 0.8487(13) 1 d . . P A 1
I4 I 0.46944(19) 0.5856(3) 0.4059(2) 0.0189(3) Uani 0.712(18) 1 d . . P B 1
I5 I 0.58940(11) 0.43973(16) 0.03008(12) 0.0223(2) Uani 0.760(8) 1 d . . P C 1
I6 I 0.79620(2) 0.29325(2) -0.04872(2) 0.01814(11) Uani 0.7910(13) 1 d . . P D 1
I4' I 0.4762(4) 0.6017(4) 0.4169(4) 0.0189(3) Uani 0.288(18) 1 d . . P B 2
I5' I 0.6019(3) 0.4200(3) 0.0149(2) 0.0223(2) Uani 0.240(8) 1 d . . P C 2
I7 I 1.16342(2) 0.21448(2) 0.16600(2) 0.02025(6) Uani 1 1 d . . . . .
I8 I 1.24936(2) 0.40959(2) 0.35666(2) 0.02045(6) Uani 1 1 d . . . . .
Cl11 Cl 0.95295(9) 0.83532(9) 0.32852(7) 0.0301(2) Uani 1 1 d . . . . .
Cl12 Cl 0.73247(9) 0.81564(9) 0.27780(7) 0.0324(3) Uani 1 1 d . . . . .
Cl21 Cl 0.59625(9) 0.33027(10) 0.33375(8) 0.0354(3) Uani 1 1 d . . . . .
Cl22 Cl 0.73134(9) 0.18094(9) 0.20655(7) 0.0326(3) Uani 1 1 d . . . . .
Cl31 Cl 0.58526(10) 1.09223(15) 0.77791(9) 0.0551(4) Uani 1 1 d . . . . .
Cl32 Cl 0.56589(9) 1.16030(9) 0.62944(8) 0.0344(3) Uani 1 1 d . . . . .
Cl41 Cl 0.69297(11) 0.00553(12) -0.07431(10) 0.0494(4) Uani 1 1 d . . . . .
Cl43 Cl 0.50780(12) -0.13495(12) -0.11849(10) 0.0583(5) Uani 1 1 d . . . . .
N1 N 0.9496(2) 0.6098(2) 0.39439(19) 0.0144(6) Uani 1 1 d . . . . .
N2 N 0.7623(2) 0.6194(2) 0.34941(19) 0.0133(6) Uani 1 1 d . . . . .
N3 N 0.7994(2) 0.4400(2) 0.21130(19) 0.0141(6) Uani 1 1 d . . . . .
N4 N 0.9882(2) 0.4775(2) 0.25963(19) 0.0132(6) Uani 1 1 d . . . . .
N5 N 0.8066(3) 1.2002(4) 0.7764(3) 0.0470(13) Uani 1 1 d . . . . .
N6 N 0.1729(3) 0.4990(3) 0.1248(2) 0.0289(9) Uani 1 1 d . . . . .
N7 N 1.0633(3) -0.0356(4) -0.2097(3) 0.0419(12) Uani 1 1 d . . . . .
C1 C 1.0434(3) 0.5946(3) 0.3814(2) 0.0142(7) Uani 1 1 d . . . . .
C2 C 1.0956(3) 0.6813(3) 0.4331(2) 0.0140(7) Uani 1 1 d . . . . .
C3 C 1.0301(3) 0.7492(3) 0.4790(2) 0.0134(7) Uani 1 1 d . . . . .
C4 C 0.9362(3) 0.7048(3) 0.4528(2) 0.0135(7) Uani 1 1 d . . . . .
C5 C 0.8440(3) 0.7398(3) 0.4728(2) 0.0153(7) Uani 1 1 d . . . . .
C6 C 0.7621(3) 0.6875(3) 0.4272(2) 0.0152(7) Uani 1 1 d . . . . .
C7 C 0.6652(3) 0.6964(3) 0.4552(2) 0.0152(7) Uani 1 1 d . . . . .
H7 H 0.644193 0.739601 0.506565 0.018 Uiso 0.1513(13) 1 calc R U P A 2
C8 C 0.6094(3) 0.6308(3) 0.3938(2) 0.0165(8) Uani 1 1 d . . . . .
C9 C 0.6700(3) 0.5844(3) 0.3259(2) 0.0141(7) Uani 1 1 d . . . . .
C10 C 0.6439(3) 0.5199(3) 0.2466(2) 0.0161(8) Uani 1 1 d . . . . .
C11 C 0.7093(3) 0.4613(3) 0.1902(2) 0.0142(7) Uani 1 1 d . . . . .
C12 C 0.6954(3) 0.4118(3) 0.1039(2) 0.0176(8) Uani 1 1 d . . . . .
C13 C 0.7765(3) 0.3594(3) 0.0741(2) 0.0164(8) Uani 1 1 d . . . . .
H13 H 0.787531 0.319080 0.019353 0.020 Uiso 0.2090(13) 1 calc R U P D 2
C14 C 0.8420(3) 0.3773(3) 0.1423(2) 0.0130(7) Uani 1 1 d . . . . .
C15 C 0.9367(3) 0.3394(3) 0.1390(2) 0.0139(7) Uani 1 1 d . . . . .
C16 C 1.0044(3) 0.3839(3) 0.2010(2) 0.0155(7) Uani 1 1 d . . . . .
C17 C 1.0962(3) 0.3517(3) 0.2211(2) 0.0152(7) Uani 1 1 d . . . . .
C18 C 1.1304(3) 0.4251(3) 0.2915(2) 0.0136(7) Uani 1 1 d . . . . .
C19 C 1.0618(3) 0.5030(3) 0.3143(2) 0.0137(7) Uani 1 1 d . . . . .
C20 C 0.8314(3) 0.8368(3) 0.5410(2) 0.0143(7) Uani 1 1 d . . . . .
C21 C 0.8527(3) 0.8467(3) 0.6208(2) 0.0182(8) Uani 1 1 d . . . . .
H21 H 0.872999 0.789817 0.632265 0.022 Uiso 1 1 calc R U . . .
C22 C 0.8441(3) 0.9389(3) 0.6826(3) 0.0228(9) Uani 1 1 d . . . . .
H22 H 0.857405 0.945766 0.736877 0.027 Uiso 1 1 calc R U . . .
C23 C 0.8156(3) 1.0224(3) 0.6647(3) 0.0240(9) Uani 1 1 d . . . . .
C24 C 0.7935(3) 1.0127(3) 0.5863(3) 0.0247(9) Uani 1 1 d . . . . .
H24 H 0.773586 1.069732 0.574928 0.030 Uiso 1 1 calc R U . . .
C25 C 0.8005(3) 0.9199(3) 0.5246(3) 0.0221(9) Uani 1 1 d . . . . .
H25 H 0.784068 0.912721 0.470685 0.027 Uiso 1 1 calc R U . . .
C26 C 0.8110(4) 1.1213(4) 0.7277(3) 0.0335(11) Uani 1 1 d . . . . .
C27 C 0.5410(3) 0.5156(3) 0.2206(2) 0.0173(8) Uani 1 1 d . . . . .
C28 C 0.4956(3) 0.6030(3) 0.2224(3) 0.0195(8) Uani 1 1 d . . . . .
H28 H 0.530222 0.665079 0.240253 0.023 Uiso 1 1 calc R U . . .
C29 C 0.3999(3) 0.6004(3) 0.1983(2) 0.0186(8) Uani 1 1 d . . . . .
H29 H 0.368986 0.660157 0.199654 0.022 Uiso 1 1 calc R U . . .
C30 C 0.3505(3) 0.5092(3) 0.1723(2) 0.0194(8) Uani 1 1 d . . . . .
C31 C 0.3949(3) 0.4215(3) 0.1704(2) 0.0209(8) Uani 1 1 d . . . . .
H31 H 0.359993 0.359590 0.153328 0.025 Uiso 1 1 calc R U . . .
C32 C 0.4907(3) 0.4251(3) 0.1937(3) 0.0201(8) Uani 1 1 d . . . . .
H32 H 0.522021 0.364965 0.191126 0.024 Uiso 1 1 calc R U . . .
C33 C 0.2508(3) 0.5045(3) 0.1463(3) 0.0226(9) Uani 1 1 d . . . . .
C34 C 0.9661(3) 0.2552(3) 0.0658(2) 0.0143(7) Uani 1 1 d . . . . .
C35 C 0.9209(3) 0.1615(3) 0.0412(3) 0.0200(8) Uani 1 1 d . . . . .
H35 H 0.872149 0.149846 0.072854 0.024 Uiso 1 1 calc R U . . .
C36 C 0.9467(3) 0.0854(3) -0.0291(3) 0.0245(9) Uani 1 1 d . . . . .
H36 H 0.916780 0.020767 -0.045620 0.029 Uiso 1 1 calc R U . . .
C37 C 1.0171(3) 0.1041(3) -0.0757(2) 0.0209(9) Uani 1 1 d . . . . .
C38 C 1.0632(3) 0.1982(3) -0.0508(2) 0.0198(8) Uani 1 1 d . . . . .
H38 H 1.111284 0.210575 -0.082651 0.024 Uiso 1 1 calc R U . . .
C39 C 1.0380(3) 0.2725(3) 0.0203(2) 0.0162(8) Uani 1 1 d . . . . .
H39 H 1.069987 0.336083 0.038522 0.019 Uiso 1 1 calc R U . . .
C40 C 1.0425(3) 0.0256(4) -0.1504(3) 0.0285(10) Uani 1 1 d . . . . .
C101 C 0.9108(3) 0.7412(3) 0.2402(2) 0.0200(8) Uani 1 1 d . . . . .
C102 C 0.8146(3) 0.7340(3) 0.2172(3) 0.0217(9) Uani 1 1 d . . . . .
C103 C 0.7834(3) 0.6602(3) 0.1451(3) 0.0240(9) Uani 1 1 d . . . . .
H103 H 0.717682 0.654929 0.129129 0.029 Uiso 1 1 calc R U . . .
C104 C 0.8489(3) 0.5938(3) 0.0961(3) 0.0242(9) Uani 1 1 d . . . . .
H104 H 0.827901 0.544188 0.045976 0.029 Uiso 1 1 calc R U . . .
C105 C 0.9442(3) 0.5994(3) 0.1199(3) 0.0238(9) Uani 1 1 d . . . . .
H105 H 0.988078 0.552466 0.086827 0.029 Uiso 1 1 calc R U . . .
C106 C 0.9759(3) 0.6730(3) 0.1917(3) 0.0233(9) Uani 1 1 d . . . . .
H106 H 1.041529 0.677213 0.207940 0.028 Uiso 1 1 calc R U . . .
C201 C 0.7196(3) 0.3398(3) 0.3479(3) 0.0243(9) Uani 1 1 d . . . . .
C202 C 0.7790(3) 0.2719(3) 0.2940(3) 0.0252(9) Uani 1 1 d . . . . .
C203 C 0.8763(3) 0.2778(3) 0.3086(3) 0.0268(10) Uani 1 1 d . . . . .
H203 H 0.916941 0.230184 0.272250 0.032 Uiso 1 1 calc R U . . .
C204 C 0.9145(4) 0.3530(4) 0.3761(3) 0.0309(11) Uani 1 1 d . . . . .
H204 H 0.981574 0.356784 0.386582 0.037 Uiso 1 1 calc R U . . .
C205 C 0.8556(4) 0.4232(4) 0.4287(3) 0.0318(11) Uani 1 1 d . . . . .
H205 H 0.882685 0.476329 0.474140 0.038 Uiso 1 1 calc R U . . .
C206 C 0.7581(4) 0.4164(3) 0.4156(3) 0.0291(10) Uani 1 1 d . . . . .
H206 H 0.717571 0.463649 0.452456 0.035 Uiso 1 1 calc R U . . .
C301 C 0.4986(3) 1.0394(4) 0.7030(3) 0.0297(10) Uani 1 1 d . . . . .
C302 C 0.4894(3) 1.0699(3) 0.6382(3) 0.0222(9) Uani 1 1 d . . . . .
C303 C 0.4186(3) 1.0286(3) 0.5796(3) 0.0236(9) Uani 1 1 d . . . . .
H303 H 0.412016 1.050159 0.535365 0.028 Uiso 1 1 calc R U . . .
C304 C 0.3573(3) 0.9560(3) 0.5856(3) 0.0271(10) Uani 1 1 d . . . . .
H304 H 0.308960 0.926996 0.544996 0.033 Uiso 1 1 calc R U . . .
C305 C 0.3662(4) 0.9254(4) 0.6500(3) 0.0328(11) Uani 1 1 d . . . . .
H305 H 0.323512 0.875867 0.654161 0.039 Uiso 1 1 calc R U . . .
C306 C 0.4367(4) 0.9665(4) 0.7083(3) 0.0330(11) Uani 1 1 d . . . . .
H306 H 0.443021 0.944847 0.752439 0.040 Uiso 1 1 calc R U . . .
C401 C 0.6581(3) -0.0597(4) -0.0144(3) 0.0302(10) Uani 1 1 d . . . . .
C402 C 0.5780(4) -0.1201(4) -0.0334(3) 0.0348(12) Uani 1 1 d . . . . .
C403 C 0.5514(4) -0.1688(5) 0.0174(4) 0.0483(15) Uani 1 1 d . . . . .
H403 H 0.494921 -0.209316 0.005880 0.058 Uiso 1 1 calc R U . . .
C404 C 0.6079(5) -0.1576(5) 0.0847(4) 0.0514(16) Uani 1 1 d . . . . .
H404 H 0.590886 -0.192213 0.118842 0.062 Uiso 1 1 calc R U . . .
C405 C 0.6888(4) -0.0970(5) 0.1033(3) 0.0424(14) Uani 1 1 d . . . . .
H405 H 0.726403 -0.089289 0.150458 0.051 Uiso 1 1 calc R U . . .
C406 C 0.7148(4) -0.0481(4) 0.0542(3) 0.0336(11) Uani 1 1 d . . . . .
H406 H 0.770770 -0.006796 0.066435 0.040 Uiso 1 1 calc R U . . .

loop_
_atom_site_aniso_label
_atom_site_aniso_U_11
_atom_site_aniso_U_22
_atom_site_aniso_U_33
_atom_site_aniso_U_23
_atom_site_aniso_U_13
_atom_site_aniso_U_12
I1 0.01204(12) 0.01779(12) 0.02856(14) 0.00671(11) 0.00064(10) -0.00042(9)
Cu1 0.0089(2) 0.0137(2) 0.0127(2) 0.00354(17) -0.00095(16) 0.00072(17)
I2 0.01537(12) 0.01654(12) 0.02556(14) 0.00155(10) 0.00182(10) -0.00195(10)
I3 0.01339(16) 0.02569(18) 0.01943(17) 0.00545(13) 0.00369(11) 0.00221(12)
I4 0.0091(3) 0.0182(8) 0.0271(7) 0.0058(6) 0.0012(4) -0.0025(4)
I5 0.0180(3) 0.0325(5) 0.0150(4) 0.0075(4) -0.0036(3) 0.0053(3)
I6 0.02067(18) 0.01850(18) 0.01307(16) 0.00348(12) -0.00171(12) 0.00260(12)
I4' 0.0091(3) 0.0182(8) 0.0271(7) 0.0058(6) 0.0012(4) -0.0025(4)
I5' 0.0180(3) 0.0325(5) 0.0150(4) 0.0075(4) -0.0036(3) 0.0053(3)
I7 0.01960(13) 0.01695(12) 0.02075(13) 0.00314(10) -0.00161(10) 0.00427(10)
I8 0.01581(12) 0.02018(13) 0.02227(13) 0.00457(10) -0.00360(10) 0.00183(10)
Cl11 0.0405(7) 0.0274(6) 0.0198(5) 0.0060(4) -0.0035(5) -0.0043(5)
Cl12 0.0344(6) 0.0334(6) 0.0309(6) 0.0131(5) 0.0114(5) 0.0143(5)
Cl21 0.0320(6) 0.0396(7) 0.0408(7) 0.0217(6) 0.0082(5) 0.0098(5)
Cl22 0.0358(6) 0.0316(6) 0.0251(6) 0.0041(5) 0.0048(5) -0.0053(5)
Cl31 0.0310(7) 0.1009(13) 0.0337(7) 0.0260(8) -0.0102(6) -0.0149(8)
Cl32 0.0347(6) 0.0258(6) 0.0374(7) 0.0052(5) 0.0107(5) -0.0080(5)
Cl41 0.0434(8) 0.0476(8) 0.0688(10) 0.0346(8) 0.0103(7) 0.0083(7)
Cl43 0.0628(10) 0.0413(8) 0.0593(10) 0.0080(7) -0.0342(8) -0.0006(7)
N1 0.0130(15) 0.0140(15) 0.0136(15) 0.0024(12) -0.0009(12) 0.0008(12)
N2 0.0062(14) 0.0171(16) 0.0161(15) 0.0057(13) -0.0012(11) 0.0012(12)
N3 0.0119(15) 0.0147(15) 0.0144(15) 0.0040(12) -0.0016(12) -0.0002(12)
N4 0.0099(14) 0.0127(15) 0.0152(15) 0.0029(12) 0.0002(12) -0.0001(12)
N5 0.038(3) 0.032(2) 0.049(3) -0.010(2) 0.010(2) -0.007(2)
N6 0.0201(19) 0.034(2) 0.034(2) 0.0153(18) -0.0064(16) -0.0042(16)
N7 0.047(3) 0.040(3) 0.027(2) -0.0012(19) -0.005(2) 0.016(2)
C1 0.0126(17) 0.0129(17) 0.0170(18) 0.0055(14) 0.0012(14) 0.0030(14)
C2 0.0084(16) 0.0165(18) 0.0171(18) 0.0061(15) 0.0001(14) -0.0007(14)
C3 0.0148(18) 0.0080(16) 0.0150(17) 0.0013(13) -0.0007(14) -0.0002(13)
C4 0.0142(18) 0.0146(18) 0.0106(16) 0.0034(14) -0.0007(13) 0.0015(14)
C5 0.0136(18) 0.0165(18) 0.0169(18) 0.0077(15) -0.0015(14) 0.0004(14)
C6 0.0129(18) 0.0152(18) 0.0170(18) 0.0053(15) 0.0028(14) 0.0030(14)
C7 0.0137(18) 0.0186(19) 0.0128(17) 0.0050(15) 0.0029(14) 0.0040(15)
C8 0.0089(17) 0.0180(19) 0.024(2) 0.0089(16) 0.0016(15) 0.0020(14)
C9 0.0110(17) 0.0137(17) 0.0191(18) 0.0080(15) -0.0008(14) 0.0024(14)
C10 0.0139(18) 0.0147(18) 0.0212(19) 0.0086(15) -0.0040(15) -0.0018(14)
C11 0.0124(17) 0.0155(18) 0.0163(18) 0.0082(15) -0.0047(14) -0.0007(14)
C12 0.0143(18) 0.023(2) 0.0183(19) 0.0106(16) -0.0045(15) -0.0030(15)
C13 0.0179(19) 0.0177(19) 0.0135(17) 0.0058(15) -0.0014(14) -0.0017(15)
C14 0.0129(17) 0.0137(17) 0.0125(17) 0.0052(14) -0.0026(13) -0.0021(14)
C15 0.0174(18) 0.0120(17) 0.0121(17) 0.0043(14) -0.0012(14) -0.0005(14)
C16 0.0149(18) 0.0154(18) 0.0151(18) 0.0042(15) 0.0025(14) 0.0001(14)
C17 0.0171(18) 0.0128(17) 0.0154(18) 0.0047(14) 0.0032(14) 0.0043(14)
C18 0.0090(16) 0.0147(17) 0.0186(18) 0.0078(15) -0.0003(14) 0.0024(13)
C19 0.0109(17) 0.0152(18) 0.0148(17) 0.0052(14) 0.0012(14) 0.0007(14)
C20 0.0084(16) 0.0150(18) 0.0175(18) 0.0036(15) 0.0018(14) 0.0005(14)
C21 0.0157(19) 0.020(2) 0.0189(19) 0.0065(16) -0.0005(15) -0.0002(15)
C22 0.019(2) 0.026(2) 0.018(2) 0.0016(17) 0.0023(16) -0.0041(17)
C23 0.019(2) 0.019(2) 0.025(2) -0.0013(17) 0.0073(17) 0.0000(16)
C24 0.021(2) 0.020(2) 0.033(2) 0.0092(19) 0.0068(18) 0.0043(17)
C25 0.018(2) 0.023(2) 0.026(2) 0.0109(18) 0.0025(17) 0.0025(17)
C26 0.026(2) 0.028(3) 0.035(3) -0.002(2) 0.003(2) -0.007(2)
C27 0.0105(17) 0.021(2) 0.0180(19) 0.0050(16) -0.0018(14) 0.0011(15)
C28 0.0136(18) 0.019(2) 0.026(2) 0.0080(17) -0.0012(16) -0.0012(15)
C29 0.0142(18) 0.023(2) 0.021(2) 0.0102(17) -0.0012(15) 0.0030(15)
C30 0.0121(18) 0.028(2) 0.020(2) 0.0108(17) -0.0020(15) -0.0009(16)
C31 0.019(2) 0.023(2) 0.0186(19) 0.0054(17) -0.0034(16) -0.0049(16)
C32 0.0156(19) 0.018(2) 0.026(2) 0.0078(17) -0.0040(16) 0.0002(15)
C33 0.017(2) 0.026(2) 0.026(2) 0.0122(18) -0.0017(17) -0.0020(17)
C34 0.0121(17) 0.0152(18) 0.0163(18) 0.0069(15) -0.0016(14) 0.0016(14)
C35 0.0170(19) 0.0147(19) 0.027(2) 0.0060(16) 0.0013(16) 0.0003(15)
C36 0.022(2) 0.0147(19) 0.030(2) 0.0009(17) -0.0008(18) 0.0000(16)
C37 0.020(2) 0.019(2) 0.0176(19) 0.0002(16) -0.0051(16) 0.0067(16)
C38 0.018(2) 0.023(2) 0.0162(19) 0.0052(16) 0.0011(15) 0.0032(16)
C39 0.0184(19) 0.0156(18) 0.0140(17) 0.0048(15) -0.0006(15) 0.0000(15)
C40 0.028(2) 0.026(2) 0.024(2) 0.0011(19) -0.0063(19) 0.0045(19)
C101 0.028(2) 0.0160(19) 0.0167(19) 0.0073(16) 0.0005(16) 0.0024(16)
C102 0.026(2) 0.021(2) 0.022(2) 0.0124(17) 0.0062(17) 0.0044(17)
C103 0.026(2) 0.023(2) 0.026(2) 0.0116(18) -0.0011(18) -0.0036(18)
C104 0.031(2) 0.021(2) 0.021(2) 0.0087(17) -0.0001(18) -0.0061(18)
C105 0.031(2) 0.017(2) 0.024(2) 0.0068(17) 0.0065(18) -0.0003(17)
C106 0.022(2) 0.023(2) 0.028(2) 0.0124(18) 0.0030(17) -0.0016(17)
C201 0.029(2) 0.024(2) 0.025(2) 0.0143(18) 0.0031(18) 0.0023(18)
C202 0.034(3) 0.021(2) 0.023(2) 0.0102(18) 0.0034(19) -0.0023(19)
C203 0.032(3) 0.024(2) 0.029(2) 0.0145(19) 0.0085(19) 0.0024(19)
C204 0.035(3) 0.030(3) 0.035(3) 0.021(2) -0.005(2) -0.005(2)
C205 0.053(3) 0.022(2) 0.022(2) 0.0108(19) -0.002(2) -0.008(2)
C206 0.049(3) 0.018(2) 0.022(2) 0.0092(18) 0.008(2) 0.004(2)
C301 0.022(2) 0.039(3) 0.027(2) 0.012(2) -0.0011(18) 0.000(2)
C302 0.021(2) 0.019(2) 0.023(2) 0.0038(17) 0.0048(17) 0.0007(16)
C303 0.024(2) 0.027(2) 0.021(2) 0.0093(18) 0.0049(17) 0.0063(18)
C304 0.025(2) 0.024(2) 0.030(2) 0.0060(19) 0.0005(19) -0.0016(18)
C305 0.030(3) 0.027(2) 0.044(3) 0.015(2) 0.013(2) 0.001(2)
C306 0.034(3) 0.042(3) 0.033(3) 0.025(2) 0.004(2) 0.002(2)
C401 0.028(2) 0.025(2) 0.036(3) 0.008(2) 0.003(2) 0.0071(19)
C402 0.031(3) 0.029(3) 0.040(3) 0.008(2) -0.007(2) 0.004(2)
C403 0.035(3) 0.046(3) 0.072(4) 0.031(3) 0.002(3) -0.002(3)
C404 0.052(4) 0.056(4) 0.057(4) 0.033(3) 0.024(3) 0.022(3)
C405 0.042(3) 0.051(4) 0.029(3) 0.009(3) 0.001(2) 0.018(3)
C406 0.027(2) 0.029(3) 0.035(3) 0.001(2) 0.001(2) 0.007(2)

loop_
_atom_type_symbol
_atom_type_description
_atom_type_scat_dispersion_real
_atom_type_scat_dispersion_imag
_atom_type_scat_source
C C 0.0034 0.0017 'Calculated using XDISP in WinGX (Farrugia, 1999)'
H H 0.0000 0.0000 'Calculated using XDISP in WinGX (Farrugia, 1999)'
N N 0.0065 0.0035 'Calculated using XDISP in WinGX (Farrugia, 1999)'
Cl Cl 0.1549 0.1679 'Calculated using XDISP in WinGX (Farrugia, 1999)'
Cu Cu 0.3203 1.3289 'Calculated using XDISP in WinGX (Farrugia, 1999)'
I I -0.3993 1.9038 'Calculated using XDISP in WinGX (Farrugia, 1999)'

loop_
_geom_angle_atom_site_label_1
_geom_angle_atom_site_label_2
_geom_angle_atom_site_label_3
_geom_angle
N4 Cu1 N2 168.60(14)
N4 Cu1 N1 82.00(13)
N2 Cu1 N1 90.84(13)
N4 Cu1 N3 91.25(13)
N2 Cu1 N3 97.07(13)
N1 Cu1 N3 169.21(14)
C1 N1 C4 109.5(3)
C1 N1 Cu1 113.8(3)
C4 N1 Cu1 128.8(3)
C6 N2 C9 108.6(3)
C6 N2 Cu1 124.2(2)
C9 N2 Cu1 120.2(3)
C11 N3 C14 108.0(3)
C11 N3 Cu1 120.5(3)
C14 N3 Cu1 123.7(2)
C19 N4 C16 109.5(3)
C19 N4 Cu1 114.1(2)
C16 N4 Cu1 128.4(3)
N1 C1 C2 109.2(3)
N1 C1 C19 112.5(3)
C2 C1 C19 137.8(4)
C3 C2 C1 107.3(3)
C3 C2 I1 127.5(3)
C1 C2 I1 125.0(3)
C2 C3 C4 107.1(3)
C2 C3 I2 122.7(3)
C4 C3 I2 129.8(3)
N1 C4 C5 119.8(3)
N1 C4 C3 106.9(3)
C5 C4 C3 133.3(3)
C4 C5 C6 121.9(4)
C4 C5 C20 118.8(3)
C6 C5 C20 119.2(3)
N2 C6 C5 125.4(3)
N2 C6 C7 108.5(3)
C5 C6 C7 126.1(3)
C8 C7 C6 107.2(3)
C8 C7 I3 121.2(3)
C6 C7 I3 131.6(3)
C8 C7 H7 126.4
C6 C7 H7 126.4
C7 C8 C9 107.5(3)
C7 C8 I4' 118.7(3)
C9 C8 I4' 133.0(3)
C7 C8 I4 125.0(3)
C9 C8 I4 126.4(3)
N2 C9 C10 123.1(4)
N2 C9 C8 108.1(3)
C10 C9 C8 128.7(4)
C11 C10 C9 123.9(3)
C11 C10 C27 118.2(3)
C9 C10 C27 117.9(4)
N3 C11 C10 123.2(3)
N3 C11 C12 108.4(3)
C10 C11 C12 128.3(3)
C13 C12 C11 108.0(3)
C13 C12 I5' 113.2(3)
C11 C12 I5' 137.5(3)
C13 C12 I5 122.8(3)
C11 C12 I5 127.6(3)
C12 C13 C14 106.6(3)
C12 C13 I6 121.3(3)
C14 C13 I6 131.2(3)
C12 C13 H13 126.7
C14 C13 H13 126.7
N3 C14 C15 125.0(3)
N3 C14 C13 108.9(3)
C15 C14 C13 126.0(3)
C16 C15 C14 121.6(3)
C16 C15 C34 118.9(3)
C14 C15 C34 119.3(3)
N4 C16 C15 120.4(3)
N4 C16 C17 106.5(3)
C15 C16 C17 133.1(4)
C18 C17 C16 107.8(3)
C18 C17 I7 123.1(3)
C16 C17 I7 128.8(3)
C17 C18 C19 106.9(3)
C17 C18 I8 124.4(3)
C19 C18 I8 128.1(3)
N4 C19 C18 109.2(3)
N4 C19 C1 111.6(3)
C18 C19 C1 138.8(4)
C25 C20 C21 119.8(4)
C25 C20 C5 118.8(4)
C21 C20 C5 121.3(3)
C22 C21 C20 120.0(4)
C22 C21 H21 120.0
C20 C21 H21 120.0
C21 C22 C23 119.4(4)
C21 C22 H22 120.3
C23 C22 H22 120.3
C24 C23 C22 120.8(4)
C24 C23 C26 118.5(4)
C22 C23 C26 120.7(4)
C23 C24 C25 119.8(4)
C23 C24 H24 120.1
C25 C24 H24 120.1
C24 C25 C20 120.2(4)
C24 C25 H25 119.9
C20 C25 H25 119.9
N5 C26 C23 178.6(6)
C32 C27 C28 119.6(4)
C32 C27 C10 120.6(4)
C28 C27 C10 119.8(4)
C29 C28 C27 120.6(4)
C29 C28 H28 119.7
C27 C28 H28 119.7
C30 C29 C28 119.0(4)
C30 C29 H29 120.5
C28 C29 H29 120.5
C29 C30 C31 121.0(4)
C29 C30 C33 120.0(4)
C31 C30 C33 119.0(4)
C30 C31 C32 119.4(4)
C30 C31 H31 120.3
C32 C31 H31 120.3
C27 C32 C31 120.4(4)
C27 C32 H32 119.8
C31 C32 H32 119.8
N6 C33 C30 178.7(6)
C35 C34 C39 120.3(4)
C35 C34 C15 121.0(4)
C39 C34 C15 118.6(3)
C36 C35 C34 120.0(4)
C36 C35 H35 120.0
C34 C35 H35 120.0
C35 C36 C37 119.4(4)
C35 C36 H36 120.3
C37 C36 H36 120.3
C36 C37 C38 120.8(4)
C36 C37 C40 119.6(4)
C38 C37 C40 119.7(4)
C39 C38 C37 119.0(4)
C39 C38 H38 120.5
C37 C38 H38 120.5
C38 C39 C34 120.5(4)
C38 C39 H39 119.8
C34 C39 H39 119.8
N7 C40 C37 179.2(6)
C102 C101 C106 120.3(4)
C102 C101 Cl11 121.1(3)
C106 C101 Cl11 118.6(3)
C103 C102 C101 119.8(4)
C103 C102 Cl12 119.2(4)
C101 C102 Cl12 120.9(3)
C102 C103 C104 119.7(4)
C102 C103 H103 120.2
C104 C103 H103 120.2
C105 C104 C103 120.4(4)
C105 C104 H104 119.8
C103 C104 H104 119.8
C104 C105 C106 120.2(4)
C104 C105 H105 119.9
C106 C105 H105 119.9
C105 C106 C101 119.5(4)
C105 C106 H106 120.3
C101 C106 H106 120.3
C202 C201 C206 120.2(4)
C202 C201 Cl21 121.1(4)
C206 C201 Cl21 118.7(4)
C203 C202 C201 120.1(4)
C203 C202 Cl22 119.8(4)
C201 C202 Cl22 120.1(4)
C204 C203 C202 119.8(5)
C204 C203 H203 120.1
C202 C203 H203 120.1
C203 C204 C205 120.3(5)
C203 C204 H204 119.9
C205 C204 H204 119.9
C206 C205 C204 120.4(5)
C206 C205 H205 119.8
C204 C205 H205 119.8
C205 C206 C201 119.2(5)
C205 C206 H206 120.4
C201 C206 H206 120.4
C302 C301 C306 119.4(4)
C302 C301 Cl31 120.8(4)
C306 C301 Cl31 119.8(4)
C303 C302 C301 120.2(4)
C303 C302 Cl32 119.2(4)
C301 C302 Cl32 120.7(4)
C302 C303 C304 119.8(4)
C302 C303 H303 120.1
C304 C303 H303 120.1
C305 C304 C303 120.2(4)
C305 C304 H304 119.9
C303 C304 H304 119.9
C306 C305 C304 119.9(5)
C306 C305 H305 120.0
C304 C305 H305 120.0
C305 C306 C301 120.4(5)
C305 C306 H306 119.8
C301 C306 H306 119.8
C402 C401 C406 121.1(5)
C402 C401 Cl41 121.4(4)
C406 C401 Cl41 117.4(4)
C401 C402 C403 119.5(5)
C401 C402 Cl43 121.2(4)
C403 C402 Cl43 119.3(4)
C404 C403 C402 119.1(6)
C404 C403 H403 120.4
C402 C403 H403 120.4
C403 C404 C405 121.0(6)
C403 C404 H404 119.5
C405 C404 H404 119.5
C406 C405 C404 120.1(5)
C406 C405 H405 119.9
C404 C405 H405 119.9
C405 C406 C401 119.0(5)
C405 C406 H406 120.5
C401 C406 H406 120.5

loop_
_geom_bond_atom_site_label_1
_geom_bond_atom_site_label_2
_geom_bond_distance
I1 C2 2.048(4)
Cu1 N4 1.916(3)
Cu1 N2 1.919(3)
Cu1 N1 1.925(3)
Cu1 N3 1.925(3)
I2 C3 2.064(4)
I3 C7 2.078(4)
I4 C8 2.103(5)
I5 C12 2.091(4)
I6 C13 2.067(4)
I4' C8 1.997(7)
I5' C12 2.066(5)
I7 C17 2.078(4)
I8 C18 2.062(4)
Cl11 C101 1.736(4)
Cl12 C102 1.728(4)
Cl21 C201 1.736(5)
Cl22 C202 1.732(5)
Cl31 C301 1.727(5)
Cl32 C302 1.729(5)
Cl41 C401 1.737(5)
Cl43 C402 1.730(5)
N1 C1 1.343(5)
N1 C4 1.388(5)
N2 C6 1.368(5)
N2 C9 1.380(5)
N3 C11 1.373(5)
N3 C14 1.378(5)
N4 C19 1.351(5)
N4 C16 1.382(5)
N5 C26 1.143(6)
N6 C33 1.138(5)
N7 C40 1.139(6)
C1 C2 1.424(5)
C1 C19 1.438(5)
C2 C3 1.382(5)
C3 C4 1.445(5)
C4 C5 1.392(5)
C5 C6 1.424(5)
C5 C20 1.480(5)
C6 C7 1.449(5)
C7 C8 1.369(5)
C7 H7 0.9500
C8 C9 1.446(5)
C9 C10 1.409(5)
C10 C11 1.407(6)
C10 C27 1.495(5)
C11 C12 1.442(5)
C12 C13 1.368(6)
C13 C14 1.446(5)
C13 H13 0.9500
C14 C15 1.427(5)
C15 C16 1.393(5)
C15 C34 1.479(5)
C16 C17 1.443(5)
C17 C18 1.377(5)
C18 C19 1.419(5)
C20 C25 1.389(6)
C20 C21 1.401(6)
C21 C22 1.375(6)
C21 H21 0.9500
C22 C23 1.399(7)
C22 H22 0.9500
C23 C24 1.378(7)
C23 C26 1.445(6)
C24 C25 1.379(6)
C24 H24 0.9500
C25 H25 0.9500
C27 C32 1.383(6)
C27 C28 1.391(6)
C28 C29 1.390(5)
C28 H28 0.9500
C29 C30 1.386(6)
C29 H29 0.9500
C30 C31 1.387(6)
C30 C33 1.451(6)
C31 C32 1.388(6)
C31 H31 0.9500
C32 H32 0.9500
C34 C35 1.389(5)
C34 C39 1.389(5)
C35 C36 1.379(6)
C35 H35 0.9500
C36 C37 1.395(6)
C36 H36 0.9500
C37 C38 1.399(6)
C37 C40 1.443(6)
C38 C39 1.374(5)
C38 H38 0.9500
C39 H39 0.9500
C101 C102 1.389(6)
C101 C106 1.395(6)
C102 C103 1.385(6)
C103 C104 1.391(6)
C103 H103 0.9500
C104 C105 1.381(6)
C104 H104 0.9500
C105 C106 1.383(6)
C105 H105 0.9500
C106 H106 0.9500
C201 C202 1.383(6)
C201 C206 1.388(6)
C202 C203 1.375(7)
C203 C204 1.375(7)
C203 H203 0.9500
C204 C205 1.382(7)
C204 H204 0.9500
C205 C206 1.375(7)
C205 H205 0.9500
C206 H206 0.9500
C301 C302 1.382(6)
C301 C306 1.384(7)
C302 C303 1.380(6)
C303 C304 1.381(6)
C303 H303 0.9500
C304 C305 1.375(7)
C304 H304 0.9500
C305 C306 1.374(7)
C305 H305 0.9500
C306 H306 0.9500
C401 C402 1.369(7)
C401 C406 1.396(7)
C402 C403 1.390(8)
C403 C404 1.376(9)
C403 H403 0.9500
C404 C405 1.380(9)
C404 H404 0.9500
C405 C406 1.364(8)
C405 H405 0.9500
C406 H406 0.9500

loop_
_geom_torsion_atom_site_label_1
_geom_torsion_atom_site_label_2
_geom_torsion_atom_site_label_3
_geom_torsion_atom_site_label_4
_geom_torsion
C18 C19 C1 C2 45.3(8)
C3 C4 C6 C7 -65.5(12)
C8 C9 C11 C12 57.3(11)
C13 C14 C16 C17 -68.4(12)
